data_4344857
loop_
_publ_author_name
'Huang, Kexuan'
'Martin, Caleb D.'

_publ_section_title
;
 Peculiar Reactivity of Isothiocyanates with Pentaphenylborole.
;
_journal_issue 1
_journal_name_full 'Inorganic chemistry'
_journal_page_first 330
_journal_paper_doi 10.1021/acs.inorgchem.5b02469
_journal_volume 55
_journal_year 2015
_chemical_formula_sum 'C49 H50 B N O S'
_chemical_formula_weight 711.77
_chemical_name_systematic
;
 ?
;
_space_group_crystal_system monoclinic
_space_group_IT_number 14
_space_group_name_Hall '-P 2yn'
_space_group_name_H-M_alt 'P 1 21/n 1'
_symmetry_space_group_name_Hall '-P 2yn'
_symmetry_space_group_name_H-M 'P 1 21/n 1'
_atom_sites_solution_hydrogens geom
_audit_creation_method SHELXL-2013
_cell_angle_alpha 90
_cell_angle_beta 96.1840(10)
_cell_angle_gamma 90
_cell_formula_units_Z 4
_cell_length_a 10.1428(4)
_cell_length_b 20.7513(7)
_cell_length_c 19.0268(7)
_cell_measurement_temperature 150(2)
_cell_volume 3981.4(3)
_computing_cell_refinement 'Bruker SAINT'
_computing_data_collection 'Bruker APEX2'
_computing_data_reduction 'Bruker SAINT'
_computing_molecular_graphics 'Bruker SHELXTL'
_computing_publication_material 'Bruker SHELXTL'
_computing_structure_refinement 'SHELXL-2013 (Sheldrick, 2013)'
_computing_structure_solution 'SHELXS-97 (Sheldrick 2008)'
_diffrn_ambient_temperature 150(2)
_diffrn_measured_fraction_theta_full 0.999
_diffrn_measured_fraction_theta_max 0.996
_diffrn_measurement_device_type 'Bruker APEX-II CCD'
_diffrn_measurement_method '\f and \w scans'
_diffrn_radiation_type MoK\a
_diffrn_radiation_wavelength 0.71073
_diffrn_reflns_av_R_equivalents 0.0863
_diffrn_reflns_av_unetI/netI 0.0625
_diffrn_reflns_laue_measured_fraction_full 0.999
_diffrn_reflns_laue_measured_fraction_max 0.996
_diffrn_reflns_limit_h_max 12
_diffrn_reflns_limit_h_min -12
_diffrn_reflns_limit_k_max 25
_diffrn_reflns_limit_k_min -25
_diffrn_reflns_limit_l_max 23
_diffrn_reflns_limit_l_min -23
_diffrn_reflns_number 45434
_diffrn_reflns_point_group_measured_fraction_full 0.999
_diffrn_reflns_point_group_measured_fraction_max 0.996
_diffrn_reflns_theta_full 25.242
_diffrn_reflns_theta_max 26.372
_diffrn_reflns_theta_min 2.366
_exptl_absorpt_coefficient_mu 0.119
_exptl_absorpt_correction_T_max 0.958
_exptl_absorpt_correction_T_min 0.942
_exptl_absorpt_correction_type multi-scan
_exptl_absorpt_process_details SADABs
_exptl_crystal_colour yellow
_exptl_crystal_density_diffrn 1.187
_exptl_crystal_description prism
_exptl_crystal_F_000 1520
_exptl_crystal_size_max 0.390
_exptl_crystal_size_mid 0.380
_exptl_crystal_size_min 0.210
_refine_diff_density_max 0.241
_refine_diff_density_min -0.243
_refine_diff_density_rms 0.047
_refine_ls_extinction_method none
_refine_ls_goodness_of_fit_ref 1.032
_refine_ls_hydrogen_treatment constr
_refine_ls_matrix_type full
_refine_ls_number_parameters 478
_refine_ls_number_reflns 8101
_refine_ls_number_restraints 0
_refine_ls_restrained_S_all 1.032
_refine_ls_R_factor_all 0.0884
_refine_ls_R_factor_gt 0.0471
_refine_ls_shift/su_max 0.001
_refine_ls_shift/su_mean 0.000
_refine_ls_structure_factor_coef Fsqd
_refine_ls_weighting_details 'w=1/[\s^2^(Fo^2^)+(0.0355P)^2^+1.4469P] where P=(Fo^2^+2Fc^2^)/3'
_refine_ls_weighting_scheme calc
_refine_ls_wR_factor_gt 0.0899
_refine_ls_wR_factor_ref 0.1028
_reflns_Friedel_coverage 0.000
_reflns_number_gt 5500
_reflns_number_total 8101
_reflns_threshold_expression 'I > 2\s(I)'
_cod_data_source_file ic5b02469_si_002.cif
_cod_data_source_block 7Ad
_cod_database_code 4344857
_shelx_space_group_comment
;
The symmetry employed for this shelxl refinement is uniquely defined
by the following loop, which should always be used as a source of
symmetry information in preference to the above space-group names.
They are only intended as comments.
;
_shelx_estimated_absorpt_t_min 0.955
_shelx_estimated_absorpt_t_max 0.975
_shelxl_version_number 2013-4

loop_
_space_group_symop_operation_xyz
'x, y, z'
'-x+1/2, y+1/2, -z+1/2'
'-x, -y, -z'
'x-1/2, -y-1/2, z-1/2'

loop_
_atom_site_label
_atom_site_type_symbol
_atom_site_fract_x
_atom_site_fract_y
_atom_site_fract_z
_atom_site_U_iso_or_equiv
_atom_site_adp_type
_atom_site_occupancy
_atom_site_site_symmetry_order
_atom_site_calc_flag
_atom_site_refinement_flags_posn
_atom_site_refinement_flags_adp
S1 S 0.07171(5) 0.71436(2) 0.24329(3) 0.02472(13) Uani 1 1 d . .
C64 C 0.41442(18) 0.72296(9) 0.28325(10) 0.0235(4) Uani 1 1 d . .
H10A H 0.3395 0.6956 0.2944 0.028 Uiso 1 1 calc R U
H10B H 0.4339 0.7543 0.3222 0.028 Uiso 1 1 calc R U
C69 C 0.65431(19) 0.72321(10) 0.26036(11) 0.0311(5) Uani 1 1 d . .
H10C H 0.6757 0.7546 0.2991 0.037 Uiso 1 1 calc R U
H10D H 0.7336 0.6961 0.2566 0.037 Uiso 1 1 calc R U
C67 C 0.5848(2) 0.71073(9) 0.13057(11) 0.0304(5) Uani 1 1 d . .
H10E H 0.6636 0.6837 0.1253 0.037 Uiso 1 1 calc R U
H10F H 0.5612 0.7341 0.0856 0.037 Uiso 1 1 calc R U
C62 C 0.34607(18) 0.71049(8) 0.15308(10) 0.0221(4) Uani 1 1 d . .
H10G H 0.3222 0.7339 0.1082 0.027 Uiso 1 1 calc R U
H10H H 0.2700 0.6831 0.1624 0.027 Uiso 1 1 calc R U
C63 C 0.49490(17) 0.80109(8) 0.19843(10) 0.0204(4) Uani 1 1 d . .
H10I H 0.4716 0.8258 0.1543 0.024 Uiso 1 1 calc R U
H10J H 0.5156 0.8322 0.2375 0.024 Uiso 1 1 calc R U
N1 N 0.26145(14) 0.80328(6) 0.22029(7) 0.0150(3) Uani 1 1 d . .
C34 C -0.3122(2) 1.01829(9) 0.18075(11) 0.0317(5) Uani 1 1 d . .
H34A H -0.3806 1.0496 0.1805 0.038 Uiso 1 1 calc R U
C33 C -0.20771(19) 1.02795(9) 0.14093(11) 0.0271(5) Uani 1 1 d . .
H33A H -0.2042 1.0660 0.1134 0.033 Uiso 1 1 calc R U
C32 C -0.10829(18) 0.98241(8) 0.14116(10) 0.0220(4) Uani 1 1 d . .
H32A H -0.0373 0.9893 0.1133 0.026 Uiso 1 1 calc R U
C31 C -0.11048(17) 0.92647(8) 0.18162(9) 0.0168(4) Uani 1 1 d . .
C3 C -0.00236(16) 0.87798(8) 0.17987(9) 0.0150(4) Uani 1 1 d . .
C4 C 0.05064(16) 0.84530(8) 0.23862(9) 0.0150(4) Uani 1 1 d . .
C5 C 0.13874(17) 0.78680(8) 0.23301(9) 0.0168(4) Uani 1 1 d . .
C61 C 0.37664(17) 0.75887(8) 0.21378(9) 0.0165(4) Uani 1 1 d . .
C66 C 0.53731(19) 0.68080(9) 0.27652(11) 0.0306(5) Uani 1 1 d . .
H10K H 0.5614 0.6572 0.3219 0.037 Uiso 1 1 calc R U
C65 C 0.5056(2) 0.63216(9) 0.21677(12) 0.0344(5) Uani 1 1 d . .
H11A H 0.4307 0.6045 0.2273 0.041 Uiso 1 1 calc R U
H11B H 0.5836 0.6043 0.2127 0.041 Uiso 1 1 calc R U
C68 C 0.61675(19) 0.75889(9) 0.19071(10) 0.0246(4) Uani 1 1 d . .
H10L H 0.6924 0.7868 0.1800 0.030 Uiso 1 1 calc R U
C2 C 0.05258(17) 0.87062(8) 0.11045(9) 0.0165(4) Uani 1 1 d . .
C1 C 0.18620(17) 0.87328(8) 0.11293(9) 0.0158(4) Uani 1 1 d . .
C11 C 0.26445(17) 0.86565(8) 0.05143(9) 0.0175(4) Uani 1 1 d . .
C12 C 0.37887(18) 0.90295(9) 0.04745(10) 0.0237(4) Uani 1 1 d . .
H52A H 0.4033 0.9342 0.0830 0.028 Uiso 1 1 calc R U
C13 C 0.45687(19) 0.89501(10) -0.00756(11) 0.0293(5) Uani 1 1 d . .
H53A H 0.5334 0.9210 -0.0096 0.035 Uiso 1 1 calc R U
C14 C 0.4236(2) 0.84944(10) -0.05919(10) 0.0294(5) Uani 1 1 d . .
H54A H 0.4770 0.8440 -0.0968 0.035 Uiso 1 1 calc R U
C15 C 0.31179(19) 0.81167(9) -0.05585(10) 0.0262(5) Uani 1 1 d . .
H55A H 0.2890 0.7801 -0.0912 0.031 Uiso 1 1 calc R U
C16 C 0.23295(18) 0.81969(8) -0.00127(9) 0.0210(4) Uani 1 1 d . .
H56A H 0.1564 0.7935 0.0003 0.025 Uiso 1 1 calc R U
B1 B 0.25751(19) 0.87176(10) 0.19126(11) 0.0170(4) Uani 1 1 d . .
C71 C 0.31035(17) 0.92974(8) 0.23642(9) 0.0174(4) Uani 1 1 d . .
C76 C 0.30195(18) 0.99197(8) 0.20783(10) 0.0221(4) Uani 1 1 d . .
H66A H 0.2719 0.9975 0.1592 0.027 Uiso 1 1 calc R U
C75 C 0.33648(19) 1.04554(9) 0.24883(11) 0.0288(5) Uani 1 1 d . .
H65A H 0.3301 1.0873 0.2284 0.035 Uiso 1 1 calc R U
C74 C 0.38030(19) 1.03821(10) 0.31979(12) 0.0318(5) Uani 1 1 d . .
H64A H 0.4039 1.0751 0.3480 0.038 Uiso 1 1 calc R U
C73 C 0.38991(18) 0.97737(9) 0.34996(11) 0.0267(5) Uani 1 1 d . .
H63A H 0.4198 0.9724 0.3987 0.032 Uiso 1 1 calc R U
C72 C 0.35551(17) 0.92398(9) 0.30843(10) 0.0210(4) Uani 1 1 d . .
H62A H 0.3627 0.8823 0.3292 0.025 Uiso 1 1 calc R U
C21 C -0.04392(17) 0.86255(8) 0.04656(9) 0.0178(4) Uani 1 1 d . .
C22 C -0.03913(18) 0.89994(9) -0.01408(10) 0.0219(4) Uani 1 1 d . .
H46A H 0.0260 0.9328 -0.0147 0.026 Uiso 1 1 calc R U
C23 C -0.12838(19) 0.88961(10) -0.07327(10) 0.0272(5) Uani 1 1 d . .
H45A H -0.1237 0.9151 -0.1144 0.033 Uiso 1 1 calc R U
C24 C -0.22433(19) 0.84232(10) -0.07275(10) 0.0309(5) Uani 1 1 d . .
H44A H -0.2856 0.8353 -0.1134 0.037 Uiso 1 1 calc R U
C25 C -0.23069(19) 0.80525(10) -0.01280(11) 0.0305(5) Uani 1 1 d . .
H43A H -0.2963 0.7726 -0.0123 0.037 Uiso 1 1 calc R U
C26 C -0.14183(18) 0.81552(9) 0.04643(10) 0.0228(4) Uani 1 1 d . .
H42A H -0.1476 0.7902 0.0876 0.027 Uiso 1 1 calc R U
C35 C -0.31707(19) 0.96286(9) 0.22093(11) 0.0289(5) Uani 1 1 d . .
H35A H -0.3889 0.9561 0.2482 0.035 Uiso 1 1 calc R U
C36 C -0.21722(17) 0.91729(9) 0.22134(10) 0.0215(4) Uani 1 1 d . .
H36A H -0.2213 0.8793 0.2489 0.026 Uiso 1 1 calc R U
C41 C 0.03067(16) 0.86586(8) 0.31212(9) 0.0168(4) Uani 1 1 d . .
C42 C 0.04429(18) 0.93104(9) 0.32922(10) 0.0218(4) Uani 1 1 d . .
H26A H 0.0642 0.9609 0.2940 0.026 Uiso 1 1 calc R U
C43 C 0.02923(19) 0.95297(10) 0.39664(10) 0.0290(5) Uani 1 1 d . .
H25A H 0.0384 0.9976 0.4074 0.035 Uiso 1 1 calc R U
C44 C 0.0007(2) 0.90973(11) 0.44837(11) 0.0339(5) Uani 1 1 d . .
H24A H -0.0106 0.9246 0.4946 0.041 Uiso 1 1 calc R U
C45 C -0.0111(2) 0.84527(10) 0.43258(10) 0.0324(5) Uani 1 1 d . .
H23A H -0.0299 0.8156 0.4682 0.039 Uiso 1 1 calc R U
C46 C 0.00393(19) 0.82314(9) 0.36525(10) 0.0248(4) Uani 1 1 d . .
H22A H -0.0041 0.7784 0.3552 0.030 Uiso 1 1 calc R U
C610 C 0.46896(19) 0.66815(9) 0.14689(11) 0.0289(5) Uani 1 1 d . .
H10M H 0.4488 0.6362 0.1078 0.035 Uiso 1 1 calc R U
O1 O 0.53568(14) 0.09804(7) 0.47923(8) 0.0401(4) Uani 1 1 d . .
C202 C 0.6532(2) 0.11231(11) 0.44796(14) 0.0457(6) Uani 1 1 d . .
H20A H 0.7156 0.1365 0.4818 0.055 Uiso 1 1 calc R U
H20B H 0.6316 0.1394 0.4054 0.055 Uiso 1 1 calc R U
C203 C 0.4706(2) 0.15471(11) 0.49868(15) 0.0532(7) Uani 1 1 d . .
H20C H 0.4480 0.1822 0.4566 0.064 Uiso 1 1 calc R U
H20D H 0.5297 0.1795 0.5337 0.064 Uiso 1 1 calc R U
C201 C 0.7158(2) 0.05072(12) 0.42792(14) 0.0525(7) Uani 1 1 d . .
H20E H 0.7969 0.0603 0.4062 0.079 Uiso 1 1 calc R U
H20F H 0.6538 0.0271 0.3942 0.079 Uiso 1 1 calc R U
H20G H 0.7379 0.0243 0.4703 0.079 Uiso 1 1 calc R U
C204 C 0.3471(3) 0.13581(13) 0.52985(19) 0.0830(11) Uani 1 1 d . .
H20H H 0.3011 0.1746 0.5436 0.124 Uiso 1 1 calc R U
H20I H 0.3703 0.1088 0.5716 0.124 Uiso 1 1 calc R U
H20J H 0.2889 0.1116 0.4948 0.124 Uiso 1 1 calc R U

loop_
_atom_site_aniso_label
_atom_site_aniso_U_11
_atom_site_aniso_U_22
_atom_site_aniso_U_33
_atom_site_aniso_U_23
_atom_site_aniso_U_13
_atom_site_aniso_U_12
S1 0.0245(3) 0.0143(2) 0.0364(3) 0.0028(2) 0.0078(2) -0.00113(19)
C64 0.0231(10) 0.0263(11) 0.0218(10) 0.0067(8) 0.0048(8) 0.0053(8)
C69 0.0221(11) 0.0375(12) 0.0336(12) 0.0032(10) 0.0023(9) 0.0099(9)
C67 0.0287(11) 0.0319(11) 0.0328(12) -0.0011(9) 0.0130(10) 0.0081(9)
C62 0.0241(10) 0.0193(10) 0.0232(11) -0.0023(8) 0.0032(8) 0.0008(8)
C63 0.0219(10) 0.0181(9) 0.0214(10) 0.0008(8) 0.0035(8) 0.0013(7)
N1 0.0156(8) 0.0138(7) 0.0160(8) 0.0004(6) 0.0032(6) 0.0013(6)
C34 0.0239(11) 0.0281(11) 0.0432(14) 0.0012(10) 0.0047(10) 0.0116(9)
C33 0.0295(11) 0.0195(10) 0.0322(12) 0.0056(9) 0.0027(9) 0.0044(8)
C32 0.0221(10) 0.0214(10) 0.0227(11) 0.0021(8) 0.0032(8) 0.0003(8)
C31 0.0160(9) 0.0173(9) 0.0167(10) -0.0014(8) 0.0001(8) 0.0002(7)
C3 0.0151(9) 0.0125(9) 0.0176(10) -0.0010(7) 0.0026(7) -0.0034(7)
C4 0.0143(9) 0.0139(9) 0.0175(10) 0.0000(7) 0.0046(8) -0.0018(7)
C5 0.0206(10) 0.0166(9) 0.0129(9) 0.0008(7) 0.0008(8) 0.0006(7)
C61 0.0171(9) 0.0146(9) 0.0180(10) 0.0014(7) 0.0029(8) 0.0033(7)
C66 0.0283(12) 0.0321(12) 0.0319(12) 0.0142(10) 0.0051(9) 0.0136(9)
C65 0.0290(12) 0.0218(10) 0.0543(15) 0.0085(10) 0.0128(11) 0.0099(9)
C68 0.0194(10) 0.0275(11) 0.0281(11) 0.0026(9) 0.0078(9) 0.0023(8)
C2 0.0200(10) 0.0134(9) 0.0166(9) 0.0011(7) 0.0034(8) 0.0007(7)
C1 0.0211(10) 0.0095(8) 0.0173(10) 0.0011(7) 0.0037(8) 0.0006(7)
C11 0.0189(10) 0.0186(9) 0.0148(9) 0.0060(8) 0.0016(8) 0.0050(7)
C12 0.0246(11) 0.0234(10) 0.0234(11) 0.0024(8) 0.0042(9) 0.0022(8)
C13 0.0223(11) 0.0341(11) 0.0331(12) 0.0087(10) 0.0106(9) 0.0022(9)
C14 0.0283(12) 0.0391(12) 0.0229(11) 0.0073(10) 0.0118(9) 0.0148(9)
C15 0.0300(12) 0.0289(11) 0.0193(11) -0.0016(8) 0.0001(9) 0.0117(9)
C16 0.0221(10) 0.0217(10) 0.0192(10) 0.0012(8) 0.0015(8) 0.0051(8)
B1 0.0121(10) 0.0195(10) 0.0208(11) 0.0009(9) 0.0074(9) 0.0027(8)
C71 0.0134(9) 0.0185(9) 0.0208(10) -0.0004(8) 0.0045(8) 0.0022(7)
C76 0.0221(10) 0.0188(10) 0.0255(11) 0.0006(8) 0.0028(8) 0.0010(8)
C75 0.0297(12) 0.0158(10) 0.0403(13) -0.0020(9) 0.0004(10) -0.0006(8)
C74 0.0266(12) 0.0255(11) 0.0426(14) -0.0173(10) 0.0000(10) -0.0033(9)
C73 0.0225(11) 0.0335(12) 0.0235(11) -0.0095(9) -0.0004(9) -0.0017(8)
C72 0.0180(10) 0.0217(10) 0.0234(11) -0.0004(8) 0.0031(8) 0.0002(8)
C21 0.0163(9) 0.0210(10) 0.0161(10) -0.0017(8) 0.0024(8) 0.0050(7)
C22 0.0220(10) 0.0224(10) 0.0217(11) 0.0020(8) 0.0037(9) 0.0027(8)
C23 0.0264(11) 0.0384(12) 0.0168(11) 0.0049(9) 0.0023(9) 0.0087(9)
C24 0.0172(10) 0.0543(14) 0.0205(11) -0.0080(10) -0.0006(9) 0.0042(10)
C25 0.0207(11) 0.0437(13) 0.0276(12) -0.0063(10) 0.0041(9) -0.0078(9)
C26 0.0213(10) 0.0281(11) 0.0196(10) -0.0004(8) 0.0046(8) -0.0013(8)
C35 0.0189(10) 0.0333(12) 0.0358(12) -0.0013(10) 0.0086(9) 0.0030(9)
C36 0.0194(10) 0.0205(10) 0.0245(11) 0.0014(8) 0.0022(8) -0.0012(8)
C41 0.0128(9) 0.0206(9) 0.0167(10) 0.0002(8) 0.0010(7) 0.0015(7)
C42 0.0204(10) 0.0234(10) 0.0221(10) -0.0028(8) 0.0043(8) -0.0002(8)
C43 0.0287(12) 0.0313(11) 0.0277(12) -0.0124(9) 0.0057(9) -0.0027(9)
C44 0.0341(13) 0.0493(14) 0.0195(11) -0.0095(10) 0.0082(10) -0.0008(10)
C45 0.0369(13) 0.0408(13) 0.0205(11) 0.0057(9) 0.0077(10) -0.0009(10)
C46 0.0290(11) 0.0255(10) 0.0200(11) 0.0034(8) 0.0038(9) 0.0021(8)
C610 0.0308(12) 0.0226(10) 0.0346(12) -0.0087(9) 0.0094(10) 0.0027(9)
O1 0.0308(8) 0.0342(8) 0.0566(11) 0.0083(7) 0.0105(8) 0.0008(7)
C202 0.0266(12) 0.0466(14) 0.0645(17) 0.0025(12) 0.0079(12) -0.0054(10)
C203 0.0474(16) 0.0360(14) 0.080(2) 0.0120(13) 0.0226(14) 0.0071(11)
C201 0.0318(14) 0.0550(16) 0.0707(19) -0.0097(14) 0.0058(13) -0.0021(12)
C204 0.065(2) 0.0552(18) 0.139(3) 0.0277(19) 0.056(2) 0.0197(15)

loop_
_atom_type_symbol
_atom_type_description
_atom_type_scat_dispersion_real
_atom_type_scat_dispersion_imag
_atom_type_scat_source
C C 0.0033 0.0016 'International Tables Vol C Tables 4.2.6.8 and 6.1.1.4'
H H 0.0000 0.0000 'International Tables Vol C Tables 4.2.6.8 and 6.1.1.4'
N N 0.0061 0.0033 'International Tables Vol C Tables 4.2.6.8 and 6.1.1.4'
O O 0.0106 0.0060 'International Tables Vol C Tables 4.2.6.8 and 6.1.1.4'
B B 0.0013 0.0007 'International Tables Vol C Tables 4.2.6.8 and 6.1.1.4'
S S 0.1246 0.1234 'International Tables Vol C Tables 4.2.6.8 and 6.1.1.4'

loop_
_geom_angle_atom_site_label_1
_geom_angle_atom_site_label_2
_geom_angle_atom_site_label_3
_geom_angle
C61 C64 C66 109.55(15)
C61 C64 H10A 109.8
C66 C64 H10A 109.8
C61 C64 H10B 109.8
C66 C64 H10B 109.8
H10A C64 H10B 108.2
C68 C69 C66 108.98(16)
C68 C69 H10C 109.9
C66 C69 H10C 109.9
C68 C69 H10D 109.9
C66 C69 H10D 109.9
H10C C69 H10D 108.3
C68 C67 C610 109.36(15)
C68 C67 H10E 109.8
C610 C67 H10E 109.8
C68 C67 H10F 109.8
C610 C67 H10F 109.8
H10E C67 H10F 108.3
C61 C62 C610 109.32(15)
C61 C62 H10G 109.8
C610 C62 H10G 109.8
C61 C62 H10H 109.8
C610 C62 H10H 109.8
H10G C62 H10H 108.3
C68 C63 C61 110.21(14)
C68 C63 H10I 109.6
C61 C63 H10I 109.6
C68 C63 H10J 109.6
C61 C63 H10J 109.6
H10I C63 H10J 108.1
C5 N1 C61 127.19(14)
C5 N1 B1 108.39(14)
C61 N1 B1 122.15(13)
C33 C34 C35 119.86(17)
C33 C34 H34A 120.1
C35 C34 H34A 120.1
C32 C33 C34 120.11(17)
C32 C33 H33A 119.9
C34 C33 H33A 119.9
C33 C32 C31 121.07(17)
C33 C32 H32A 119.5
C31 C32 H32A 119.5
C32 C31 C36 118.11(16)
C32 C31 C3 119.59(15)
C36 C31 C3 122.28(15)
C4 C3 C31 122.80(15)
C4 C3 C2 121.36(15)
C31 C3 C2 115.68(14)
C3 C4 C41 122.80(15)
C3 C4 C5 121.46(15)
C41 C4 C5 115.70(14)
N1 C5 C4 112.00(14)
N1 C5 S1 130.52(13)
C4 C5 S1 117.49(12)
N1 C61 C64 110.60(13)
N1 C61 C62 111.52(14)
C64 C61 C62 110.04(14)
N1 C61 C63 107.16(13)
C64 C61 C63 108.27(15)
C62 C61 C63 109.14(14)
C65 C66 C69 109.58(16)
C65 C66 C64 109.24(17)
C69 C66 C64 109.95(16)
C65 C66 H10K 109.4
C69 C66 H10K 109.4
C64 C66 H10K 109.4
C66 C65 C610 109.57(16)
C66 C65 H11A 109.8
C610 C65 H11A 109.8
C66 C65 H11B 109.8
C610 C65 H11B 109.8
H11A C65 H11B 108.2
C67 C68 C69 110.20(16)
C67 C68 C63 109.71(16)
C69 C68 C63 108.74(15)
C67 C68 H10L 109.4
C69 C68 H10L 109.4
C63 C68 H10L 109.4
C1 C2 C21 127.07(16)
C1 C2 C3 115.61(16)
C21 C2 C3 117.31(14)
C2 C1 C11 125.75(16)
C2 C1 B1 112.72(15)
C11 C1 B1 120.54(15)
C16 C11 C12 117.69(16)
C16 C11 C1 122.43(16)
C12 C11 C1 119.78(16)
C13 C12 C11 121.12(18)
C13 C12 H52A 119.4
C11 C12 H52A 119.4
C14 C13 C12 120.20(18)
C14 C13 H53A 119.9
C12 C13 H53A 119.9
C13 C14 C15 119.59(18)
C13 C14 H54A 120.2
C15 C14 H54A 120.2
C14 C15 C16 120.47(18)
C14 C15 H55A 119.8
C16 C15 H55A 119.8
C15 C16 C11 120.93(18)
C15 C16 H56A 119.5
C11 C16 H56A 119.5
N1 B1 C71 122.15(16)
N1 B1 C1 110.53(15)
C71 B1 C1 127.23(16)
C76 C71 C72 117.25(16)
C76 C71 B1 120.03(17)
C72 C71 B1 122.40(16)
C75 C76 C71 121.44(18)
C75 C76 H66A 119.3
C71 C76 H66A 119.3
C76 C75 C74 119.87(19)
C76 C75 H65A 120.1
C74 C75 H65A 120.1
C75 C74 C73 120.35(18)
C75 C74 H64A 119.8
C73 C74 H64A 119.8
C72 C73 C74 119.38(19)
C72 C73 H63A 120.3
C74 C73 H63A 120.3
C73 C72 C71 121.72(18)
C73 C72 H62A 119.1
C71 C72 H62A 119.1
C26 C21 C22 118.47(17)
C26 C21 C2 119.17(16)
C22 C21 C2 122.36(16)
C23 C22 C21 120.59(18)
C23 C22 H46A 119.7
C21 C22 H46A 119.7
C24 C23 C22 120.22(18)
C24 C23 H45A 119.9
C22 C23 H45A 119.9
C23 C24 C25 119.73(19)
C23 C24 H44A 120.1
C25 C24 H44A 120.1
C26 C25 C24 120.17(19)
C26 C25 H43A 119.9
C24 C25 H43A 119.9
C25 C26 C21 120.81(18)
C25 C26 H42A 119.6
C21 C26 H42A 119.6
C34 C35 C36 120.05(18)
C34 C35 H35A 120.0
C36 C35 H35A 120.0
C35 C36 C31 120.80(17)
C35 C36 H36A 119.6
C31 C36 H36A 119.6
C46 C41 C42 118.04(17)
C46 C41 C4 123.59(16)
C42 C41 C4 118.33(15)
C43 C42 C41 121.11(17)
C43 C42 H26A 119.4
C41 C42 H26A 119.4
C42 C43 C44 119.84(19)
C42 C43 H25A 120.1
C44 C43 H25A 120.1
C45 C44 C43 119.71(18)
C45 C44 H24A 120.1
C43 C44 H24A 120.1
C44 C45 C46 120.63(18)
C44 C45 H23A 119.7
C46 C45 H23A 119.7
C45 C46 C41 120.66(18)
C45 C46 H22A 119.7
C41 C46 H22A 119.7
C67 C610 C65 109.73(17)
C67 C610 C62 109.40(16)
C65 C610 C62 109.49(15)
C67 C610 H10M 109.4
C65 C610 H10M 109.4
C62 C610 H10M 109.4
C203 O1 C202 111.84(16)
O1 C202 C201 109.13(18)
O1 C202 H20A 109.9
C201 C202 H20A 109.9
O1 C202 H20B 109.9
C201 C202 H20B 109.9
H20A C202 H20B 108.3
O1 C203 C204 108.64(19)
O1 C203 H20C 110.0
C204 C203 H20C 110.0
O1 C203 H20D 110.0
C204 C203 H20D 110.0
H20C C203 H20D 108.3
C202 C201 H20E 109.5
C202 C201 H20F 109.5
H20E C201 H20F 109.5
C202 C201 H20G 109.5
H20E C201 H20G 109.5
H20F C201 H20G 109.5
C203 C204 H20H 109.5
C203 C204 H20I 109.5
H20H C204 H20I 109.5
C203 C204 H20J 109.5
H20H C204 H20J 109.5
H20I C204 H20J 109.5

loop_
_geom_bond_atom_site_label_1
_geom_bond_atom_site_label_2
_geom_bond_distance
S1 C5 1.6700(17)
C64 C61 1.530(2)
C64 C66 1.539(2)
C64 H10A 0.9900
C64 H10B 0.9900
C69 C68 1.530(3)
C69 C66 1.535(3)
C69 H10C 0.9900
C69 H10D 0.9900
C67 C68 1.527(3)
C67 C610 1.529(3)
C67 H10E 0.9900
C67 H10F 0.9900
C62 C61 1.536(2)
C62 C610 1.540(2)
C62 H10G 0.9900
C62 H10H 0.9900
C63 C68 1.535(2)
C63 C61 1.539(2)
C63 H10I 0.9900
C63 H10J 0.9900
N1 C5 1.338(2)
N1 C61 1.504(2)
N1 B1 1.524(2)
C34 C33 1.382(3)
C34 C35 1.385(3)
C34 H34A 0.9500
C33 C32 1.382(3)
C33 H33A 0.9500
C32 C31 1.394(2)
C32 H32A 0.9500
C31 C36 1.398(2)
C31 C3 1.491(2)
C3 C4 1.367(2)
C3 C2 1.496(2)
C4 C41 1.497(2)
C4 C5 1.518(2)
C66 C65 1.528(3)
C66 H10K 1.0000
C65 C610 1.535(3)
C65 H11A 0.9900
C65 H11B 0.9900
C68 H10L 1.0000
C2 C1 1.352(2)
C2 C21 1.486(2)
C1 C11 1.491(2)
C1 B1 1.585(3)
C11 C16 1.396(2)
C11 C12 1.404(2)
C12 C13 1.388(3)
C12 H52A 0.9500
C13 C14 1.379(3)
C13 H53A 0.9500
C14 C15 1.386(3)
C14 H54A 0.9500
C15 C16 1.387(2)
C15 H55A 0.9500
C16 H56A 0.9500
B1 C71 1.541(3)
C71 C76 1.400(2)
C71 C72 1.402(3)
C76 C75 1.381(3)
C76 H66A 0.9500
C75 C74 1.383(3)
C75 H65A 0.9500
C74 C73 1.386(3)
C74 H64A 0.9500
C73 C72 1.384(3)
C73 H63A 0.9500
C72 H62A 0.9500
C21 C26 1.392(2)
C21 C22 1.396(2)
C22 C23 1.384(3)
C22 H46A 0.9500
C23 C24 1.383(3)
C23 H45A 0.9500
C24 C25 1.383(3)
C24 H44A 0.9500
C25 C26 1.382(3)
C25 H43A 0.9500
C26 H42A 0.9500
C35 C36 1.385(3)
C35 H35A 0.9500
C36 H36A 0.9500
C41 C46 1.393(2)
C41 C42 1.395(2)
C42 C43 1.385(3)
C42 H26A 0.9500
C43 C44 1.385(3)
C43 H25A 0.9500
C44 C45 1.373(3)
C44 H24A 0.9500
C45 C46 1.385(3)
C45 H23A 0.9500
C46 H22A 0.9500
C610 H10M 1.0000
O1 C203 1.417(3)
O1 C202 1.419(2)
C202 C201 1.495(3)
C202 H20A 0.9900
C202 H20B 0.9900
C203 C204 1.495(3)
C203 H20C 0.9900
C203 H20D 0.9900
C201 H20E 0.9800
C201 H20F 0.9800
C201 H20G 0.9800
C204 H20H 0.9800
C204 H20I 0.9800
C204 H20J 0.9800

loop_
_geom_torsion_atom_site_label_1
_geom_torsion_atom_site_label_2
_geom_torsion_atom_site_label_3
_geom_torsion_atom_site_label_4
_geom_torsion
C35 C34 C33 C32 0.0(3)
C34 C33 C32 C31 -0.5(3)
C33 C32 C31 C36 0.8(3)
C33 C32 C31 C3 179.24(17)
C32 C31 C3 C4 141.07(18)
C36 C31 C3 C4 -40.6(3)
C32 C31 C3 C2 -34.4(2)
C36 C31 C3 C2 143.90(17)
C31 C3 C4 C41 -15.6(3)
C2 C3 C4 C41 159.70(16)
C31 C3 C4 C5 166.89(15)
C2 C3 C4 C5 -17.8(2)
C61 N1 C5 C4 177.88(15)
B1 N1 C5 C4 -19.14(19)
C61 N1 C5 S1 -2.0(3)
B1 N1 C5 S1 160.98(15)
C3 C4 C5 N1 76.9(2)
C41 C4 C5 N1 -100.76(17)
C3 C4 C5 S1 -103.16(17)
C41 C4 C5 S1 79.14(17)
C5 N1 C61 C64 -62.7(2)
B1 N1 C61 C64 136.47(16)
C5 N1 C61 C62 60.1(2)
B1 N1 C61 C62 -100.72(18)
C5 N1 C61 C63 179.50(16)
B1 N1 C61 C63 18.7(2)
C66 C64 C61 N1 -176.81(15)
C66 C64 C61 C62 59.5(2)
C66 C64 C61 C63 -59.68(19)
C610 C62 C61 N1 177.73(14)
C610 C62 C61 C64 -59.15(19)
C610 C62 C61 C63 59.53(19)
C68 C63 C61 N1 -179.74(14)
C68 C63 C61 C64 60.93(19)
C68 C63 C61 C62 -58.85(19)
C68 C69 C66 C65 59.9(2)
C68 C69 C66 C64 -60.2(2)
C61 C64 C66 C65 -60.0(2)
C61 C64 C66 C69 60.3(2)
C69 C66 C65 C610 -60.0(2)
C64 C66 C65 C610 60.6(2)
C610 C67 C68 C69 59.8(2)
C610 C67 C68 C63 -59.9(2)
C66 C69 C68 C67 -60.0(2)
C66 C69 C68 C63 60.3(2)
C61 C63 C68 C67 59.1(2)
C61 C63 C68 C69 -61.5(2)
C4 C3 C2 C1 -45.7(2)
C31 C3 C2 C1 129.88(16)
C4 C3 C2 C21 135.45(17)
C31 C3 C2 C21 -49.0(2)
C21 C2 C1 C11 -2.9(3)
C3 C2 C1 C11 178.41(15)
C21 C2 C1 B1 -171.44(16)
C3 C2 C1 B1 9.8(2)
C2 C1 C11 C16 -41.0(3)
B1 C1 C11 C16 126.79(19)
C2 C1 C11 C12 142.89(18)
B1 C1 C11 C12 -49.4(2)
C16 C11 C12 C13 0.9(3)
C1 C11 C12 C13 177.23(16)
C11 C12 C13 C14 -0.7(3)
C12 C13 C14 C15 0.1(3)
C13 C14 C15 C16 0.4(3)
C14 C15 C16 C11 -0.2(3)
C12 C11 C16 C15 -0.5(3)
C1 C11 C16 C15 -176.68(16)
C5 N1 B1 C71 104.81(18)
C61 N1 B1 C71 -91.2(2)
C5 N1 B1 C1 -72.00(17)
C61 N1 B1 C1 92.02(18)
C2 C1 B1 N1 78.40(18)
C11 C1 B1 N1 -90.84(18)
C2 C1 B1 C71 -98.2(2)
C11 C1 B1 C71 92.6(2)
N1 B1 C71 C76 -178.63(15)
C1 B1 C71 C76 -2.4(3)
N1 B1 C71 C72 -5.2(3)
C1 B1 C71 C72 171.04(16)
C72 C71 C76 C75 -0.1(3)
B1 C71 C76 C75 173.65(17)
C71 C76 C75 C74 -0.1(3)
C76 C75 C74 C73 0.1(3)
C75 C74 C73 C72 0.1(3)
C74 C73 C72 C71 -0.3(3)
C76 C71 C72 C73 0.3(3)
B1 C71 C72 C73 -173.28(17)
C1 C2 C21 C26 129.90(19)
C3 C2 C21 C26 -51.4(2)
C1 C2 C21 C22 -49.2(3)
C3 C2 C21 C22 129.49(17)
C26 C21 C22 C23 -1.1(3)
C2 C21 C22 C23 178.03(16)
C21 C22 C23 C24 0.5(3)
C22 C23 C24 C25 -0.1(3)
C23 C24 C25 C26 0.2(3)
C24 C25 C26 C21 -0.7(3)
C22 C21 C26 C25 1.2(3)
C2 C21 C26 C25 -177.96(17)
C33 C34 C35 C36 0.2(3)
C34 C35 C36 C31 0.1(3)
C32 C31 C36 C35 -0.6(3)
C3 C31 C36 C35 -178.99(17)
C3 C4 C41 C46 137.86(18)
C5 C4 C41 C46 -44.5(2)
C3 C4 C41 C42 -44.6(2)
C5 C4 C41 C42 133.11(17)
C46 C41 C42 C43 -1.2(3)
C4 C41 C42 C43 -178.92(17)
C41 C42 C43 C44 0.3(3)
C42 C43 C44 C45 0.6(3)
C43 C44 C45 C46 -0.6(3)
C44 C45 C46 C41 -0.4(3)
C42 C41 C46 C45 1.2(3)
C4 C41 C46 C45 178.82(18)
C68 C67 C610 C65 -59.2(2)
C68 C67 C610 C62 60.9(2)
C66 C65 C610 C67 59.6(2)
C66 C65 C610 C62 -60.5(2)
C61 C62 C610 C67 -61.0(2)
C61 C62 C610 C65 59.3(2)
C203 O1 C202 C201 -179.3(2)
C202 O1 C203 C204 179.0(2)
